data_7064081
loop_
_publ_author_name
'Isaeva, Dilshodakhon K.'
'Topchiy, Maxim A.'
'Drokin, Egor A.'
'Rasskazova, Mariya A.'
'Minaeva, Lidiya I.'
'Smol&#x2019;yakov, Alexander F.'
'Asachenko, Andrey F.'

_publ_section_title
;
 Expanded ring 1,3,5-oxadiazinan-4-ylidene complexes: synthesis and
 catalysis
;
_journal_issue 46
_journal_name_full 'New Journal of Chemistry'
_journal_page_first 20073
_journal_page_last 20080
_journal_paper_doi 10.1039/D5NJ03879K
_journal_volume 49
_journal_year 2025
_chemical_formula_moiety 'Cl, C H2 Cl2, C27 H39 N2 O'
_chemical_formula_sum 'C28 H41 Cl3 N2 O'
_chemical_formula_weight 527.98
_space_group_crystal_system monoclinic
_space_group_IT_number 14
_space_group_name_Hall '-P 2ybc'
_space_group_name_H-M_alt 'P 1 21/c 1'
_atom_sites_solution_hydrogens geom
_atom_sites_solution_primary dual
_audit_creation_date 2025-06-18
_audit_creation_method
;
Olex2 1.5
(compiled 2025.05.31 svn.r86d253d1 for OlexSys, GUI svn.r7254)
;
_audit_update_record
;
2025-06-18 deposited with the CCDC.	2025-10-24 downloaded from the CCDC.
;
_cell_angle_alpha 90
_cell_angle_beta 105.149(15)
_cell_angle_gamma 90
_cell_formula_units_Z 4
_cell_length_a 10.818(5)
_cell_length_b 17.701(8)
_cell_length_c 15.614(8)
_cell_measurement_reflns_used 1013
_cell_measurement_temperature 120
_cell_measurement_theta_max 21.399
_cell_measurement_theta_min 2.30
_cell_volume 2886(2)
_computing_cell_refinement 'SAINT V8.40B (?, 2016)'
_computing_data_reduction 'SAINT V8.40B (?, 2016)'
_computing_molecular_graphics 'Olex2 1.5 (Dolomanov et al., 2009)'
_computing_publication_material 'Olex2 1.5 (Dolomanov et al., 2009)'
_computing_structure_refinement 'XL  (Sheldrick, 2008)'
_computing_structure_solution 'SHELXT  (Sheldrick, 2015)'
_diffrn_ambient_temperature 120
_diffrn_detector_area_resol_mean 8
_diffrn_measured_fraction_theta_full 0.995
_diffrn_measured_fraction_theta_max 0.994
_diffrn_measurement_device_type 'Bruker SMART APEX CCD area detector'
_diffrn_measurement_method '\w and \f scans'
_diffrn_radiation_monochromator graphite
_diffrn_radiation_type MoK\a
_diffrn_radiation_wavelength 0.71073
_diffrn_reflns_av_R_equivalents 0.2300
_diffrn_reflns_av_unetI/netI 0.2953
_diffrn_reflns_Laue_measured_fraction_full 0.995
_diffrn_reflns_Laue_measured_fraction_max 0.994
_diffrn_reflns_limit_h_max 13
_diffrn_reflns_limit_h_min -13
_diffrn_reflns_limit_k_max 21
_diffrn_reflns_limit_k_min -21
_diffrn_reflns_limit_l_max 19
_diffrn_reflns_limit_l_min -16
_diffrn_reflns_number 24300
_diffrn_reflns_point_group_measured_fraction_full 0.995
_diffrn_reflns_point_group_measured_fraction_max 0.994
_diffrn_reflns_theta_full 25.242
_diffrn_reflns_theta_max 26.000
_diffrn_reflns_theta_min 1.775
_diffrn_source 'sealed tube'
_diffrn_source_current 30.0
_diffrn_source_power 1.5
_diffrn_source_voltage 50.0
_diffrn_standards_number 0
_exptl_absorpt_coefficient_mu 0.340
_exptl_absorpt_correction_T_max 1.0000
_exptl_absorpt_correction_T_min 0.5102
_exptl_absorpt_correction_type multi-scan
_exptl_absorpt_process_details
;
SADABS-2016/2 (Bruker,2016/2) was used for absorption correction.
wR2(int) was 0.1624 before and 0.1011 after correction.
The Ratio of minimum to maximum transmission is 0.5102.
The \l/2 correction factor is Not present.
;
_exptl_crystal_colour colourless
_exptl_crystal_colour_primary colourless
_exptl_crystal_density_diffrn 1.215
_exptl_crystal_description plate
_exptl_crystal_F_000 1128
_exptl_crystal_size_max 0.7
_exptl_crystal_size_mid 0.1
_exptl_crystal_size_min 0.1
_refine_diff_density_max 0.662
_refine_diff_density_min -0.297
_refine_diff_density_rms 0.075
_refine_ls_extinction_coef 0.0132(17)
_refine_ls_extinction_expression Fc^*^=kFc[1+0.001xFc^2^\l^3^/sin(2\q)]^-1/4^
_refine_ls_extinction_method 'SHELXL-2018/3 (Sheldrick 2018)'
_refine_ls_goodness_of_fit_ref 0.894
_refine_ls_hydrogen_treatment constr
_refine_ls_matrix_type full
_refine_ls_number_parameters 316
_refine_ls_number_reflns 5643
_refine_ls_number_restraints 0
_refine_ls_restrained_S_all 0.894
_refine_ls_R_factor_all 0.2140
_refine_ls_R_factor_gt 0.0846
_refine_ls_shift/su_max 0.000
_refine_ls_shift/su_mean 0.000
_refine_ls_structure_factor_coef Fsqd
_refine_ls_weighting_details 'w=1/[\s^2^(Fo^2^)] where P=(Fo^2^+2Fc^2^)/3'
_refine_ls_weighting_scheme calc
_refine_ls_wR_factor_gt 0.1783
_refine_ls_wR_factor_ref 0.2241
_reflns_Friedel_coverage 0.000
_reflns_number_gt 2282
_reflns_number_total 5643
_reflns_threshold_expression 'I > 2\s(I)'
_cod_data_source_file d5nj03879k2.cif
_cod_data_source_block a_CCDC4
_cod_depositor_comments 'Adding full bibliography for 7064076--7064082.cif.'
_cod_database_code 7064081
_shelx_shelxl_version_number 2018/3
_shelx_space_group_comment
;
The symmetry employed for this shelxl refinement is uniquely defined
by the following loop, which should always be used as a source of
symmetry information in preference to the above space-group names.
They are only intended as comments.
;
_shelx_estimated_absorpt_t_max 0.967
_shelx_estimated_absorpt_t_min 0.797
_olex2_refinement_description
;
1. Fixed Uiso
 At 1.2 times of:
  All C(H) groups, All C(H,H) groups
 At 1.5 times of:
  All C(H,H,H) groups
2.a Ternary CH refined with riding coordinates:
 C10(H10), C13(H13), C22(H22), C25(H25)
2.b Secondary CH2 refined with riding coordinates:
 C1s(H1sa,H1sb), C2(H2a,H2b), C3(H3a,H3b)
2.c Aromatic/amide H refined with riding coordinates:
 C1(H1), C6(H6), C7(H7), C8(H8), C18(H18), C19(H19), C20(H20)
2.d Idealised Me refined as rotating group:
 C11(H11a,H11b,H11c), C12(H12a,H12b,H12c), C14(H14a,H14b,H14c), C15(H15a,H15b,
 H15c), C23(H23a,H23b,H23c), C24(H24a,H24b,H24c), C26(H26a,H26b,H26c), C27(H27a,
 H27b,H27c)
;
_olex2_submission_special_instructions 'No special instructions were received'

loop_
_space_group_symop_operation_xyz
'x, y, z'
'-x, y+1/2, -z+1/2'
'-x, -y, -z'
'x, -y-1/2, z-1/2'

loop_
_atom_site_label
_atom_site_type_symbol
_atom_site_fract_x
_atom_site_fract_y
_atom_site_fract_z
_atom_site_U_iso_or_equiv
_atom_site_adp_type
_atom_site_occupancy
_atom_site_site_symmetry_order
_atom_site_calc_flag
_atom_site_refinement_flags_posn
_atom_site_refinement_flags_adp
_atom_site_refinement_flags_occupancy
_atom_site_disorder_assembly
_atom_site_disorder_group
Cl1 Cl 1.30864(13) 0.17862(7) 0.85642(9) 0.0396(4) Uani 1 1 d . . . . .
Cl2 Cl 0.85188(16) 0.20783(9) 0.76201(12) 0.0696(6) Uani 1 1 d . . . . .
Cl2S Cl 0.98054(17) 0.06678(8) 0.74514(12) 0.0631(6) Uani 1 1 d . . . . .
C1S C 0.9944(6) 0.1656(3) 0.7509(4) 0.0582(19) Uani 1 1 d . . . . .
H1SA H 1.014390 0.184724 0.696446 0.070 Uiso 1 1 calc R U . . .
H1SB H 1.065988 0.179734 0.802242 0.070 Uiso 1 1 calc R U . . .
O1 O 0.5452(3) 0.22408(17) 0.7304(2) 0.0332(9) Uani 1 1 d . . . . .
N1 N 0.4228(4) 0.3184(2) 0.6438(3) 0.0263(10) Uani 1 1 d . . . . .
N2 N 0.4330(4) 0.20163(19) 0.5833(3) 0.0241(10) Uani 1 1 d . . . . .
C1 C 0.4100(4) 0.2758(2) 0.5741(3) 0.0247(12) Uani 1 1 d . . . . .
H1 H 0.384329 0.297534 0.516469 0.030 Uiso 1 1 calc R U . . .
C2 C 0.4653(5) 0.2861(3) 0.7332(3) 0.0324(14) Uani 1 1 d . . . . .
H2A H 0.512683 0.324520 0.775173 0.039 Uiso 1 1 calc R U . . .
H2B H 0.390366 0.269580 0.753586 0.039 Uiso 1 1 calc R U . . .
C3 C 0.4756(5) 0.1694(3) 0.6718(3) 0.0356(14) Uani 1 1 d . . . . .
H3A H 0.400577 0.152819 0.692157 0.043 Uiso 1 1 calc R U . . .
H3B H 0.530307 0.124788 0.670686 0.043 Uiso 1 1 calc R U . . .
C4 C 0.4191(5) 0.1520(2) 0.5065(3) 0.0277(13) Uani 1 1 d . . . . .
C5 C 0.3015(5) 0.1199(2) 0.4700(3) 0.0287(13) Uani 1 1 d . . . . .
C6 C 0.2931(6) 0.0687(3) 0.4001(4) 0.0369(14) Uani 1 1 d . . . . .
H6 H 0.212727 0.047270 0.370458 0.044 Uiso 1 1 calc R U . . .
C7 C 0.4016(6) 0.0495(3) 0.3747(4) 0.0369(15) Uani 1 1 d . . . . .
H7 H 0.395668 0.012817 0.329363 0.044 Uiso 1 1 calc R U . . .
C8 C 0.5171(5) 0.0816(2) 0.4127(3) 0.0345(14) Uani 1 1 d . . . . .
H8 H 0.589826 0.067463 0.392994 0.041 Uiso 1 1 calc R U . . .
C9 C 0.5304(5) 0.1357(2) 0.4810(3) 0.0272(13) Uani 1 1 d . . . . .
C10 C 0.6546(5) 0.1777(3) 0.5180(4) 0.0396(15) Uani 1 1 d . . . . .
H10 H 0.655183 0.195284 0.578968 0.048 Uiso 1 1 calc R U . . .
C11 C 0.6631(5) 0.2480(3) 0.4624(4) 0.0499(17) Uani 1 1 d . . . . .
H11A H 0.679605 0.232664 0.406172 0.075 Uiso 1 1 calc R U . . .
H11B H 0.732888 0.280533 0.495132 0.075 Uiso 1 1 calc R U . . .
H11C H 0.582034 0.275885 0.450524 0.075 Uiso 1 1 calc R U . . .
C12 C 0.7730(6) 0.1312(3) 0.5259(4) 0.0594(19) Uani 1 1 d . . . . .
H12A H 0.770562 0.086943 0.563133 0.089 Uiso 1 1 calc R U . . .
H12B H 0.848767 0.161675 0.552968 0.089 Uiso 1 1 calc R U . . .
H12C H 0.776938 0.114620 0.466806 0.089 Uiso 1 1 calc R U . . .
C13 C 0.1829(5) 0.1382(3) 0.4984(4) 0.0418(16) Uani 1 1 d . . . . .
H13 H 0.206175 0.178562 0.544631 0.050 Uiso 1 1 calc R U . . .
C14 C 0.0754(6) 0.1689(4) 0.4241(5) 0.079(2) Uani 1 1 d . . . . .
H14A H 0.107069 0.211462 0.395695 0.118 Uiso 1 1 calc R U . . .
H14B H 0.005288 0.186122 0.448306 0.118 Uiso 1 1 calc R U . . .
H14C H 0.044157 0.129103 0.380170 0.118 Uiso 1 1 calc R U . . .
C15 C 0.1344(6) 0.0713(3) 0.5407(5) 0.068(2) Uani 1 1 d . . . . .
H15A H 0.112748 0.029926 0.497591 0.102 Uiso 1 1 calc R U . . .
H15B H 0.058031 0.086124 0.559147 0.102 Uiso 1 1 calc R U . . .
H15C H 0.201159 0.054485 0.592555 0.102 Uiso 1 1 calc R U . . .
C16 C 0.3937(5) 0.3992(2) 0.6380(3) 0.0265(13) Uani 1 1 d . . . . .
C17 C 0.4959(5) 0.4491(3) 0.6541(3) 0.0316(13) Uani 1 1 d . . . . .
C18 C 0.4689(6) 0.5257(3) 0.6580(3) 0.0357(14) Uani 1 1 d . . . . .
H18 H 0.536111 0.561808 0.668321 0.043 Uiso 1 1 calc R U . . .
C19 C 0.3437(6) 0.5490(3) 0.6468(3) 0.0371(15) Uani 1 1 d . . . . .
H19 H 0.326307 0.601257 0.651250 0.045 Uiso 1 1 calc R U . . .
C20 C 0.2450(6) 0.4992(3) 0.6296(3) 0.0359(14) Uani 1 1 d . . . . .
H20 H 0.160000 0.517343 0.620843 0.043 Uiso 1 1 calc R U . . .
C21 C 0.2663(5) 0.4214(3) 0.6244(3) 0.0306(13) Uani 1 1 d . . . . .
C22 C 0.1527(5) 0.3665(3) 0.6036(4) 0.0386(15) Uani 1 1 d . . . . .
H22 H 0.188503 0.314322 0.604679 0.046 Uiso 1 1 calc R U . . .
C23 C 0.0775(6) 0.3690(3) 0.6718(5) 0.070(2) Uani 1 1 d . . . . .
H23A H 0.133682 0.356215 0.730144 0.105 Uiso 1 1 calc R U . . .
H23B H 0.007060 0.332502 0.656115 0.105 Uiso 1 1 calc R U . . .
H23C H 0.042675 0.419878 0.673767 0.105 Uiso 1 1 calc R U . . .
C24 C 0.0693(6) 0.3803(4) 0.5104(4) 0.074(2) Uani 1 1 d . . . . .
H24A H 0.028674 0.430092 0.507748 0.111 Uiso 1 1 calc R U . . .
H24B H 0.003003 0.341240 0.495104 0.111 Uiso 1 1 calc R U . . .
H24C H 0.122269 0.378636 0.468265 0.111 Uiso 1 1 calc R U . . .
C25 C 0.6308(5) 0.4233(3) 0.6604(4) 0.0374(15) Uani 1 1 d . . . . .
H25 H 0.632697 0.366893 0.664135 0.045 Uiso 1 1 calc R U . . .
C26 C 0.7300(6) 0.4542(4) 0.7409(4) 0.0650(19) Uani 1 1 d . . . . .
H26A H 0.737257 0.508986 0.735042 0.097 Uiso 1 1 calc R U . . .
H26B H 0.813224 0.430552 0.744647 0.097 Uiso 1 1 calc R U . . .
H26C H 0.703384 0.442748 0.794887 0.097 Uiso 1 1 calc R U . . .
C27 C 0.6704(7) 0.4462(4) 0.5772(4) 0.068(2) Uani 1 1 d . . . . .
H27A H 0.605937 0.428598 0.524565 0.102 Uiso 1 1 calc R U . . .
H27B H 0.753436 0.423502 0.578496 0.102 Uiso 1 1 calc R U . . .
H27C H 0.677212 0.501385 0.575205 0.102 Uiso 1 1 calc R U . . .

loop_
_atom_site_aniso_label
_atom_site_aniso_U_11
_atom_site_aniso_U_22
_atom_site_aniso_U_33
_atom_site_aniso_U_23
_atom_site_aniso_U_13
_atom_site_aniso_U_12
Cl1 0.0447(10) 0.0411(8) 0.0340(9) -0.0040(6) 0.0119(7) -0.0015(6)
Cl2 0.0597(13) 0.0770(12) 0.0692(14) -0.0134(9) 0.0115(10) 0.0057(8)
Cl2S 0.0699(13) 0.0554(10) 0.0674(13) 0.0013(8) 0.0242(10) -0.0062(8)
C1S 0.049(4) 0.050(4) 0.067(5) -0.007(3) 0.000(4) 0.003(3)
O1 0.041(2) 0.033(2) 0.023(2) -0.0011(15) 0.0046(18) 0.0056(16)
N1 0.036(3) 0.026(2) 0.020(3) -0.0015(19) 0.013(2) 0.0004(18)
N2 0.030(3) 0.030(2) 0.014(2) -0.0042(18) 0.0085(19) -0.0013(17)
C1 0.022(3) 0.034(3) 0.020(3) 0.001(2) 0.008(2) -0.002(2)
C2 0.045(4) 0.033(3) 0.019(3) -0.002(2) 0.007(3) 0.006(2)
C3 0.050(4) 0.032(3) 0.027(4) 0.000(2) 0.013(3) 0.002(2)
C4 0.041(4) 0.023(3) 0.021(3) 0.004(2) 0.013(3) 0.009(2)
C5 0.029(3) 0.030(3) 0.029(4) 0.002(2) 0.012(3) -0.002(2)
C6 0.050(4) 0.031(3) 0.031(4) 0.002(3) 0.012(3) -0.004(3)
C7 0.061(5) 0.024(3) 0.027(4) -0.003(2) 0.014(3) -0.001(3)
C8 0.042(4) 0.033(3) 0.033(4) 0.006(3) 0.019(3) 0.013(2)
C9 0.039(4) 0.025(3) 0.018(3) 0.004(2) 0.009(3) 0.001(2)
C10 0.036(4) 0.055(3) 0.028(4) -0.006(3) 0.008(3) 0.004(3)
C11 0.050(4) 0.043(3) 0.054(4) 0.007(3) 0.009(3) -0.013(3)
C12 0.049(4) 0.055(4) 0.072(5) 0.010(3) 0.012(4) 0.010(3)
C13 0.043(4) 0.037(3) 0.047(4) -0.010(3) 0.015(3) -0.009(3)
C14 0.062(5) 0.098(5) 0.086(6) 0.050(4) 0.038(4) 0.036(4)
C15 0.071(5) 0.076(5) 0.072(6) 0.031(4) 0.044(4) 0.019(4)
C16 0.040(4) 0.024(3) 0.016(3) -0.001(2) 0.009(3) -0.001(2)
C17 0.048(4) 0.034(3) 0.015(3) 0.000(2) 0.014(3) -0.003(3)
C18 0.057(4) 0.037(3) 0.019(3) 0.001(2) 0.021(3) -0.013(3)
C19 0.065(5) 0.033(3) 0.017(3) -0.001(2) 0.017(3) 0.000(3)
C20 0.048(4) 0.036(3) 0.024(3) 0.004(2) 0.010(3) 0.008(3)
C21 0.044(4) 0.033(3) 0.019(3) 0.001(2) 0.015(3) -0.004(2)
C22 0.043(4) 0.032(3) 0.039(4) -0.005(3) 0.009(3) 0.009(2)
C23 0.085(6) 0.068(4) 0.071(6) -0.018(4) 0.044(4) -0.037(4)
C24 0.073(5) 0.089(5) 0.051(5) -0.008(4) 0.002(4) -0.025(4)
C25 0.045(4) 0.039(3) 0.027(4) -0.001(2) 0.008(3) -0.006(2)
C26 0.054(5) 0.104(5) 0.039(4) -0.012(4) 0.016(4) -0.009(4)
C27 0.081(6) 0.091(5) 0.038(5) 0.010(4) 0.028(4) 0.026(4)

loop_
_atom_type_symbol
_atom_type_description
_atom_type_scat_dispersion_real
_atom_type_scat_dispersion_imag
_atom_type_scat_source
C C 0.0033 0.0016 'International Tables Vol C Tables 4.2.6.8 and 6.1.1.4'
H H 0.0000 0.0000 'International Tables Vol C Tables 4.2.6.8 and 6.1.1.4'
Cl Cl 0.1484 0.1585 'International Tables Vol C Tables 4.2.6.8 and 6.1.1.4'
N N 0.0061 0.0033 'International Tables Vol C Tables 4.2.6.8 and 6.1.1.4'
O O 0.0106 0.0060 'International Tables Vol C Tables 4.2.6.8 and 6.1.1.4'

loop_
_geom_angle_atom_site_label_1
_geom_angle_atom_site_label_2
_geom_angle_atom_site_label_3
_geom_angle
_geom_angle_site_symmetry_1
_geom_angle_site_symmetry_3
_geom_angle_publ_flag
Cl2 C1S H1SA 109.4 . . ?
Cl2 C1S H1SB 109.4 . . ?
Cl2S C1S Cl2 111.2(3) . . ?
Cl2S C1S H1SA 109.4 . . ?
Cl2S C1S H1SB 109.4 . . ?
H1SA C1S H1SB 108.0 . . ?
C2 O1 C3 109.2(4) . . ?
C1 N1 C2 120.5(4) . . ?
C1 N1 C16 122.7(4) . . ?
C16 N1 C2 116.8(4) . . ?
C1 N2 C3 119.4(4) . . ?
C1 N2 C4 121.7(4) . . ?
C3 N2 C4 118.8(3) . . ?
N1 C1 N2 120.2(5) . . ?
N1 C1 H1 119.9 . . ?
N2 C1 H1 119.9 . . ?
O1 C2 N1 108.6(4) . . ?
O1 C2 H2A 110.0 . . ?
O1 C2 H2B 110.0 . . ?
N1 C2 H2A 110.0 . . ?
N1 C2 H2B 110.0 . . ?
H2A C2 H2B 108.3 . . ?
O1 C3 N2 109.4(4) . . ?
O1 C3 H3A 109.8 . . ?
O1 C3 H3B 109.8 . . ?
N2 C3 H3A 109.8 . . ?
N2 C3 H3B 109.8 . . ?
H3A C3 H3B 108.3 . . ?
C5 C4 N2 118.3(5) . . ?
C5 C4 C9 124.9(5) . . ?
C9 C4 N2 116.6(4) . . ?
C4 C5 C6 117.1(5) . . ?
C4 C5 C13 124.0(5) . . ?
C6 C5 C13 118.9(5) . . ?
C5 C6 H6 120.1 . . ?
C7 C6 C5 119.7(5) . . ?
C7 C6 H6 120.1 . . ?
C6 C7 H7 119.1 . . ?
C8 C7 C6 121.8(5) . . ?
C8 C7 H7 119.1 . . ?
C7 C8 H8 119.5 . . ?
C7 C8 C9 120.9(5) . . ?
C9 C8 H8 119.5 . . ?
C4 C9 C8 115.5(5) . . ?
C4 C9 C10 122.5(4) . . ?
C8 C9 C10 121.8(5) . . ?
C9 C10 H10 107.4 . . ?
C9 C10 C11 111.2(4) . . ?
C11 C10 H10 107.4 . . ?
C12 C10 C9 114.6(4) . . ?
C12 C10 H10 107.4 . . ?
C12 C10 C11 108.5(5) . . ?
C10 C11 H11A 109.5 . . ?
C10 C11 H11B 109.5 . . ?
C10 C11 H11C 109.5 . . ?
H11A C11 H11B 109.5 . . ?
H11A C11 H11C 109.5 . . ?
H11B C11 H11C 109.5 . . ?
C10 C12 H12A 109.5 . . ?
C10 C12 H12B 109.5 . . ?
C10 C12 H12C 109.5 . . ?
H12A C12 H12B 109.5 . . ?
H12A C12 H12C 109.5 . . ?
H12B C12 H12C 109.5 . . ?
C5 C13 H13 107.1 . . ?
C5 C13 C14 113.4(5) . . ?
C5 C13 C15 112.4(4) . . ?
C14 C13 H13 107.1 . . ?
C14 C13 C15 109.3(5) . . ?
C15 C13 H13 107.1 . . ?
C13 C14 H14A 109.5 . . ?
C13 C14 H14B 109.5 . . ?
C13 C14 H14C 109.5 . . ?
H14A C14 H14B 109.5 . . ?
H14A C14 H14C 109.5 . . ?
H14B C14 H14C 109.5 . . ?
C13 C15 H15A 109.5 . . ?
C13 C15 H15B 109.5 . . ?
C13 C15 H15C 109.5 . . ?
H15A C15 H15B 109.5 . . ?
H15A C15 H15C 109.5 . . ?
H15B C15 H15C 109.5 . . ?
C17 C16 N1 117.6(5) . . ?
C17 C16 C21 123.9(4) . . ?
C21 C16 N1 118.2(4) . . ?
C16 C17 C18 117.5(5) . . ?
C16 C17 C25 122.1(4) . . ?
C18 C17 C25 120.2(5) . . ?
C17 C18 H18 120.1 . . ?
C19 C18 C17 119.7(5) . . ?
C19 C18 H18 120.1 . . ?
C18 C19 H19 119.2 . . ?
C20 C19 C18 121.7(5) . . ?
C20 C19 H19 119.2 . . ?
C19 C20 H20 119.4 . . ?
C19 C20 C21 121.2(5) . . ?
C21 C20 H20 119.4 . . ?
C16 C21 C20 116.0(4) . . ?
C16 C21 C22 124.0(4) . . ?
C20 C21 C22 120.0(5) . . ?
C21 C22 H22 107.2 . . ?
C23 C22 C21 112.6(4) . . ?
C23 C22 H22 107.2 . . ?
C23 C22 C24 112.3(5) . . ?
C24 C22 C21 110.0(5) . . ?
C24 C22 H22 107.2 . . ?
C22 C23 H23A 109.5 . . ?
C22 C23 H23B 109.5 . . ?
C22 C23 H23C 109.5 . . ?
H23A C23 H23B 109.5 . . ?
H23A C23 H23C 109.5 . . ?
H23B C23 H23C 109.5 . . ?
C22 C24 H24A 109.5 . . ?
C22 C24 H24B 109.5 . . ?
C22 C24 H24C 109.5 . . ?
H24A C24 H24B 109.5 . . ?
H24A C24 H24C 109.5 . . ?
H24B C24 H24C 109.5 . . ?
C17 C25 H25 108.1 . . ?
C17 C25 C26 113.9(5) . . ?
C17 C25 C27 110.3(4) . . ?
C26 C25 H25 108.1 . . ?
C27 C25 H25 108.1 . . ?
C27 C25 C26 108.3(5) . . ?
C25 C26 H26A 109.5 . . ?
C25 C26 H26B 109.5 . . ?
C25 C26 H26C 109.5 . . ?
H26A C26 H26B 109.5 . . ?
H26A C26 H26C 109.5 . . ?
H26B C26 H26C 109.5 . . ?
C25 C27 H27A 109.5 . . ?
C25 C27 H27B 109.5 . . ?
C25 C27 H27C 109.5 . . ?
H27A C27 H27B 109.5 . . ?
H27A C27 H27C 109.5 . . ?
H27B C27 H27C 109.5 . . ?

loop_
_geom_bond_atom_site_label_1
_geom_bond_atom_site_label_2
_geom_bond_distance
_geom_bond_site_symmetry_2
_geom_bond_publ_flag
Cl2 C1S 1.763(6) . ?
Cl2S C1S 1.756(5) . ?
C1S H1SA 0.9900 . ?
C1S H1SB 0.9900 . ?
O1 C2 1.404(5) . ?
O1 C3 1.408(5) . ?
N1 C1 1.302(6) . ?
N1 C2 1.466(6) . ?
N1 C16 1.462(5) . ?
N2 C1 1.338(5) . ?
N2 C3 1.454(6) . ?
N2 C4 1.462(6) . ?
C1 H1 0.9500 . ?
C2 H2A 0.9900 . ?
C2 H2B 0.9900 . ?
C3 H3A 0.9900 . ?
C3 H3B 0.9900 . ?
C4 C5 1.374(7) . ?
C4 C9 1.394(7) . ?
C5 C6 1.404(7) . ?
C5 C13 1.498(7) . ?
C6 H6 0.9500 . ?
C6 C7 1.377(7) . ?
C7 H7 0.9500 . ?
C7 C8 1.360(7) . ?
C8 H8 0.9500 . ?
C8 C9 1.413(6) . ?
C9 C10 1.512(7) . ?
C10 H10 1.0000 . ?
C10 C11 1.533(7) . ?
C10 C12 1.500(7) . ?
C11 H11A 0.9800 . ?
C11 H11B 0.9800 . ?
C11 H11C 0.9800 . ?
C12 H12A 0.9800 . ?
C12 H12B 0.9800 . ?
C12 H12C 0.9800 . ?
C13 H13 1.0000 . ?
C13 C14 1.513(8) . ?
C13 C15 1.515(7) . ?
C14 H14A 0.9800 . ?
C14 H14B 0.9800 . ?
C14 H14C 0.9800 . ?
C15 H15A 0.9800 . ?
C15 H15B 0.9800 . ?
C15 H15C 0.9800 . ?
C16 C17 1.386(7) . ?
C16 C21 1.395(7) . ?
C17 C18 1.392(6) . ?
C17 C25 1.508(7) . ?
C18 H18 0.9500 . ?
C18 C19 1.382(7) . ?
C19 H19 0.9500 . ?
C19 C20 1.356(7) . ?
C20 H20 0.9500 . ?
C20 C21 1.402(6) . ?
C21 C22 1.534(7) . ?
C22 H22 1.0000 . ?
C22 C23 1.500(8) . ?
C22 C24 1.519(8) . ?
C23 H23A 0.9800 . ?
C23 H23B 0.9800 . ?
C23 H23C 0.9800 . ?
C24 H24A 0.9800 . ?
C24 H24B 0.9800 . ?
C24 H24C 0.9800 . ?
C25 H25 1.0000 . ?
C25 C26 1.525(7) . ?
C25 C27 1.524(8) . ?
C26 H26A 0.9800 . ?
C26 H26B 0.9800 . ?
C26 H26C 0.9800 . ?
C27 H27A 0.9800 . ?
C27 H27B 0.9800 . ?
C27 H27C 0.9800 . ?

loop_
_geom_torsion_atom_site_label_1
_geom_torsion_atom_site_label_2
_geom_torsion_atom_site_label_3
_geom_torsion_atom_site_label_4
_geom_torsion
_geom_torsion_site_symmetry_1
_geom_torsion_site_symmetry_2
_geom_torsion_site_symmetry_3
_geom_torsion_site_symmetry_4
_geom_torsion_publ_flag
N1 C16 C17 C18 -173.2(4) . . . . ?
N1 C16 C17 C25 11.5(7) . . . . ?
N1 C16 C21 C20 172.8(4) . . . . ?
N1 C16 C21 C22 -7.9(7) . . . . ?
N2 C4 C5 C6 -175.9(4) . . . . ?
N2 C4 C5 C13 5.9(7) . . . . ?
N2 C4 C9 C8 173.7(4) . . . . ?
N2 C4 C9 C10 -11.4(6) . . . . ?
C1 N1 C2 O1 29.8(6) . . . . ?
C1 N1 C16 C17 -103.6(5) . . . . ?
C1 N1 C16 C21 81.9(6) . . . . ?
C1 N2 C3 O1 -29.5(6) . . . . ?
C1 N2 C4 C5 -88.9(5) . . . . ?
C1 N2 C4 C9 96.5(5) . . . . ?
C2 O1 C3 N2 61.1(5) . . . . ?
C2 N1 C1 N2 1.5(7) . . . . ?
C2 N1 C16 C17 77.6(6) . . . . ?
C2 N1 C16 C21 -96.9(5) . . . . ?
C3 O1 C2 N1 -60.8(5) . . . . ?
C3 N2 C1 N1 -1.7(7) . . . . ?
C3 N2 C4 C5 92.5(5) . . . . ?
C3 N2 C4 C9 -82.1(5) . . . . ?
C4 N2 C1 N1 179.7(4) . . . . ?
C4 N2 C3 O1 149.1(4) . . . . ?
C4 C5 C6 C7 3.6(7) . . . . ?
C4 C5 C13 C14 121.0(6) . . . . ?
C4 C5 C13 C15 -114.4(6) . . . . ?
C4 C9 C10 C11 -88.8(6) . . . . ?
C4 C9 C10 C12 147.8(5) . . . . ?
C5 C4 C9 C8 -0.4(7) . . . . ?
C5 C4 C9 C10 174.5(4) . . . . ?
C5 C6 C7 C8 -3.2(8) . . . . ?
C6 C5 C13 C14 -57.2(6) . . . . ?
C6 C5 C13 C15 67.4(7) . . . . ?
C6 C7 C8 C9 0.8(8) . . . . ?
C7 C8 C9 C4 1.0(7) . . . . ?
C7 C8 C9 C10 -173.9(4) . . . . ?
C8 C9 C10 C11 85.8(6) . . . . ?
C8 C9 C10 C12 -37.6(7) . . . . ?
C9 C4 C5 C6 -1.8(7) . . . . ?
C9 C4 C5 C13 180.0(5) . . . . ?
C13 C5 C6 C7 -178.1(5) . . . . ?
C16 N1 C1 N2 -177.3(4) . . . . ?
C16 N1 C2 O1 -151.4(4) . . . . ?
C16 C17 C18 C19 0.6(7) . . . . ?
C16 C17 C25 C26 -132.0(5) . . . . ?
C16 C17 C25 C27 106.0(6) . . . . ?
C16 C21 C22 C23 120.0(6) . . . . ?
C16 C21 C22 C24 -113.9(6) . . . . ?
C17 C16 C21 C20 -1.2(7) . . . . ?
C17 C16 C21 C22 178.0(5) . . . . ?
C17 C18 C19 C20 -1.8(8) . . . . ?
C18 C17 C25 C26 52.7(7) . . . . ?
C18 C17 C25 C27 -69.2(6) . . . . ?
C18 C19 C20 C21 1.5(8) . . . . ?
C19 C20 C21 C16 0.1(7) . . . . ?
C19 C20 C21 C22 -179.2(5) . . . . ?
C20 C21 C22 C23 -60.8(7) . . . . ?
C20 C21 C22 C24 65.3(7) . . . . ?
C21 C16 C17 C18 0.9(7) . . . . ?
C21 C16 C17 C25 -174.4(5) . . . . ?
C25 C17 C18 C19 176.1(5) . . . . ?
